data_4500780
loop_
_publ_author_name
'Chambrier, Marie-H\'el\`ene'
'Bouhmaida, Nouzha'
'Bonhomme, Fran\,cois'
'Leb\`egue, S\'ebastien'
'Gillet, Jean-Michel'
'Jelsch, Christian'
'Ghermani, Nour Eddine'

_publ_section_title
;
 Electron and Electrostatic Properties of Three Crystal Forms of Piracetam
;
_journal_issue 6
_journal_name_full 'Crystal Growth &amp; Design'
_journal_page_first 2528
_journal_paper_doi 10.1021/cg200291t
_journal_volume 11
_journal_year 2011
_chemical_absolute_configuration -
_chemical_formula_moiety 'C6 H10 N2 O2'
_chemical_formula_sum 'C6 H10 N2 O2'
_chemical_formula_weight 142.150
_space_group_IT_number 2
_symmetry_cell_setting triclinic
_symmetry_space_group_name_Hall '-P 1'
_symmetry_space_group_name_H-M 'P -1'
_atom_sites_solution_hydrogens geom
_atom_sites_solution_primary direct
_atom_sites_solution_secondary difmap
_audit_creation_method MoPro
_cell_angle_alpha 80.297(1)
_cell_angle_beta 78.226(1)
_cell_angle_gamma 89.048(1)
_cell_formula_units_Z 2
_cell_length_a 6.3530(2)
_cell_length_b 6.5278(2)
_cell_length_c 8.3716(2)
_cell_volume 334.956(17)
_computing_structure_refinement 'MoPro (J. Appl. Cryst. 2005, 38, 38-54)'
_diffrn_measured_fraction_theta_full 0.962
_diffrn_measured_fraction_theta_max 0.746
_diffrn_radiation_source 'fine-focus sealed tube'
_diffrn_radiation_type MoK\a
_diffrn_radiation_wavelength 0.71073
_diffrn_reflns_av_sigmaI/netI 0.05454
_diffrn_reflns_limit_h_max 13
_diffrn_reflns_limit_h_min -13
_diffrn_reflns_limit_k_max 14
_diffrn_reflns_limit_k_min -14
_diffrn_reflns_limit_l_max 18
_diffrn_reflns_limit_l_min 0
_diffrn_reflns_theta_full 33.972
_diffrn_reflns_theta_max 51.84
_diffrn_reflns_theta_min 2.51
_exptl_crystal_density_diffrn 1.401
_exptl_crystal_density_method 'not measured'
_exptl_crystal_F_000 152
_refine_diff_density_max 0.24
_refine_diff_density_min -0.23
_refine_diff_density_rms 0.057
_refine_ls_extinction_method none
_refine_ls_goodness_of_fit_ref 0.981
_refine_ls_hydrogen_treatment constr
_refine_ls_matrix_type full
_refine_ls_number_parameters 121
_refine_ls_number_reflns 5697
_refine_ls_number_restraints 26
_refine_ls_restrained_S_all 3.247
_refine_ls_R_factor_all 0.0370
_refine_ls_R_factor_gt 0.0258
_refine_ls_shift/su_max 0.000
_refine_ls_shift/su_mean 0.000
_refine_ls_structure_factor_coef F
_refine_ls_weighting_scheme sigma
_refine_ls_wR_factor_gt 0.0227
_refine_ls_wR_factor_ref 0.0242
_reflns_number_gt 4620
_reflns_number_total 5697
_reflns_threshold_expression >2.0sigma(I)
_cod_data_source_file cg200291t_si_001.cif
_cod_data_source_block I
_cod_original_cell_volume 337.956(17)
_cod_database_code 4500780

loop_
_symmetry_equiv_pos_as_xyz
'x, y, z'
'-x, -y, -z'

loop_
_atom_site_type_symbol
_atom_site_label
_atom_site_fract_x
_atom_site_fract_y
_atom_site_fract_z
_atom_site_U_iso_or_equiv
_atom_site_adp_type
_atom_site_occupancy
_atom_site_calc_flag
_atom_site_refinement_flags_posn
_atom_site_refinement_flags_adp
C C1 0.56748(5) 0.62783(4) 0.16496(3) 0.01085(4) Uani 1 d . .
C C2 0.66533(5) 0.43616(4) 0.24754(4) 0.01458(4) Uani 1 d . .
C C3 0.48763(5) 0.26873(4) 0.28777(4) 0.01540(4) Uani 1 d . .
C C4 0.27967(5) 0.39131(4) 0.28333(4) 0.01396(4) Uani 1 d . .
C C5 0.20719(5) 0.75580(4) 0.15000(3) 0.01138(4) Uani 1 d . .
C C6 0.11367(4) 0.84603(4) 0.30582(3) 0.01068(4) Uani 1 d . .
O O1 0.66406(4) 0.79147(3) 0.09479(3) 0.01513(4) Uani 1 d . .
O O2 0.21682(4) 0.84061(4) 0.41665(3) 0.01487(4) Uani 1 d . .
N N1 0.35463(4) 0.59173(3) 0.18201(3) 0.01057(3) Uani 1 d . .
N N2 -0.07755(4) 0.93579(4) 0.30826(3) 0.01411(4) Uani 1 d . .
H H21 0.7102(9) 0.4703(7) 0.3602(4) 0.03242 Uani 1 d D U
H H22 0.8092(6) 0.3955(7) 0.1665(6) 0.02928 Uani 1 d D U
H H31 0.4829(7) 0.1746(8) 0.4086(4) 0.03429 Uani 1 d D U
H H32 0.5099(7) 0.1696(7) 0.1925(5) 0.02900 Uani 1 d D U
H H41 0.1955(9) 0.4158(9) 0.4060(4) 0.02858 Uani 1 d D U
H H42 0.1688(8) 0.3186(8) 0.2252(7) 0.02818 Uani 1 d D U
H H51 0.2962(9) 0.8811(6) 0.0609(6) 0.02484 Uani 1 d D U
H H52 0.0778(6) 0.7002(9) 0.0987(7) 0.02214 Uani 1 d D U
H H1 -0.138(1) 1.0085(9) 0.4031(5) 0.02521 Uani 1 d D U
H H2 -0.1618(9) 0.913(1) 0.2225(6) 0.02546 Uani 1 d D U

loop_
_atom_site_aniso_label
_atom_site_aniso_U_11
_atom_site_aniso_U_22
_atom_site_aniso_U_33
_atom_site_aniso_U_12
_atom_site_aniso_U_13
_atom_site_aniso_U_23
C1 0.01094(9) 0.01032(7) 0.01152(9) -0.00089(6) -0.00339(8) -0.00103(7)
C2 0.0128(1) 0.01302(8) 0.0181(1) 0.00076(7) -0.00574(9) -0.00030(8)
C3 0.0154(1) 0.01017(8) 0.0200(1) 0.00091(7) -0.00404(10) -0.00022(8)
C4 0.0124(1) 0.01072(8) 0.0174(1) -0.00076(7) -0.00114(9) -0.00069(8)
C5 0.01197(10) 0.01148(7) 0.01114(9) 0.00173(6) -0.00316(8) -0.00235(7)
C6 0.01107(10) 0.01017(7) 0.01158(9) 0.00126(6) -0.00325(8) -0.00298(7)
O1 0.01430(9) 0.01324(7) 0.01723(9) -0.00394(6) -0.00516(7) 0.00193(6)
O2 0.01560(9) 0.01770(8) 0.01410(8) 0.00430(6) -0.00670(7) -0.00647(7)
N1 0.00983(8) 0.00924(6) 0.01223(8) 0.00029(5) -0.00165(7) -0.00145(6)
N2 0.01235(10) 0.01608(8) 0.01577(10) 0.00415(7) -0.00462(8) -0.00620(7)
H21 0.0402 0.0276 0.0297 0.0008 -0.0179 0.0076
H22 0.0354 0.0195 0.0304 0.0052 -0.0019 -0.0033
H31 0.0336 0.0324 0.0319 -0.0018 -0.0057 0.0079
H32 0.0203 0.0260 0.0422 0.0020 -0.0018 -0.0160
H41 0.0352 0.0162 0.0264 0.0024 0.0051 0.0046
H42 0.0305 0.0174 0.0350 -0.0031 -0.0044 -0.0023
H51 0.0307 0.0195 0.0216 0.0036 -0.0011 -0.0013
H52 0.0218 0.0215 0.0258 0.0019 -0.0067 -0.0094
H1 0.0284 0.0217 0.0274 0.0076 -0.0067 -0.0088
H2 0.0285 0.0229 0.0235 -0.0018 -0.0055 0.0007

loop_
_atom_type_symbol
_atom_type_description
_atom_type_scat_dispersion_real
_atom_type_scat_dispersion_imag
_atom_type_scat_source
C C 0.003 0.002 'Clementi & Roetti 1974. Atomic Data & Nuclear Data Tables. 14, 177'
H H 0.000 0.000 'Clementi & Roetti 1974. Atomic Data & Nuclear Data Tables. 14, 177'
N N 0.007 0.003 'Clementi & Roetti 1974. Atomic Data & Nuclear Data Tables. 14, 177'
O O 0.011 0.006 'Clementi & Roetti 1974. Atomic Data & Nuclear Data Tables. 14, 177'

loop_
_geom_angle_atom_site_label_1
_geom_angle_atom_site_label_2
_geom_angle_atom_site_label_3
_geom_angle
C1 N1 C5 122.78(3)
C1 N1 C4 113.59(3)
C1 C2 C3 104.32(2)
C1 C2 H22 110.3(3)
C1 C2 H21 109.1(3)
C2 C1 O1 125.69(3)
C2 C1 N1 108.99(3)
C2 C3 C4 104.97(3)
C2 C3 H31 110.9(3)
C2 C3 H32 110.3(3)
C3 C4 N1 103.22(2)
C3 C4 H42 113.1(3)
C3 C4 H41 112.8(3)
C3 C2 H22 113.7(3)
C3 C2 H21 111.5(3)
C4 N1 C5 120.90(2)
C4 C3 H31 111.2(3)
C4 C3 H32 108.8(3)
C5 C6 O2 120.19(3)
C5 C6 N2 115.47(3)
C6 N2 H1 118.0(4)
C6 N2 H2 119.0(4)
C6 C5 N1 111.51(2)
C6 C5 H51 107.3(3)
C6 C5 H52 110.0(3)
O1 C1 N1 125.31(3)
O2 C6 N2 124.29(4)
N1 C5 H51 107.5(3)
N1 C5 H52 111.1(3)
N1 C4 H42 109.1(3)
N1 C4 H41 109.7(3)
H21 C2 H22 107.8(5)
H31 C3 H32 110.4(5)
H41 C4 H42 108.7(5)
H51 C5 H52 109.2(5)
H1 N2 H2 122.6(6)

loop_
_geom_bond_atom_site_label_1
_geom_bond_atom_site_label_2
_geom_bond_distance
C1 O1 1.2334(4)
C1 N1 1.3603(4)
C1 C2 1.5125(5)
C2 C3 1.5329(5)
C2 H22 1.085(2)
C2 H21 1.101(2)
C3 C4 1.5442(5)
C3 H31 1.088(2)
C3 H32 1.095(2)
C4 N1 1.4596(4)
C4 H42 1.093(2)
C4 H41 1.097(2)
C5 N1 1.4407(4)
C5 C6 1.5305(5)
C5 H51 1.088(2)
C5 H52 1.100(2)
C6 O2 1.2424(4)
C6 N2 1.3453(4)
N2 H1 1.001(2)
N2 H2 1.015(2)

loop_
_geom_hbond_atom_site_label_D
_geom_hbond_atom_site_label_H
_geom_hbond_atom_site_label_A
_geom_hbond_distance_DH
_geom_hbond_distance_HA
_geom_hbond_distance_DA
_geom_hbond_angle_DHA
_geom_hbond_site_symmetry_A
N2 H2 O1 1.015(2) 1.954(3) 2.9425(4) 164.1(3) 1_455
C5 H51 O1 1.088(2) 2.477(6) 2.8721(4) 99.9(2) 1_555
N2 H1 O2 1.001(2) 1.919(2) 2.9146(3) 172.6(2) 3_576
C2 H21 O2 1.101(2) 2.621(4) 3.2984(4) 119.0(2) 3_666
C3 H31 O2 1.088(2) 2.637(4) 3.3958(4) 126.2(3) 3_666
C5 H51 O1 1.088(2) 2.291(3) 3.3032(3) 154.0(3) 3_675

loop_
_geom_torsion_atom_site_label_1
_geom_torsion_atom_site_label_2
_geom_torsion_atom_site_label_3
_geom_torsion_atom_site_label_4
_geom_torsion
C1 N1 C5 C6 -90.77(2)
C1 N1 C5 H51 26.6(3)
C1 N1 C5 H52 146.1(3)
C1 N1 C4 C3 -16.91(2)
C1 N1 C4 H42 -137.4(3)
C1 N1 C4 H41 103.5(4)
C1 C2 C3 C4 -19.57(2)
C1 C2 C3 H31 -139.8(3)
C1 C2 C3 H32 97.5(3)
C2 C1 N1 C5 165.95(2)
C2 C1 N1 C4 4.55(2)
C2 C3 C4 N1 21.84(2)
C2 C3 C4 H42 139.6(3)
C2 C3 C4 H41 -96.5(3)
C3 C4 N1 C5 -178.69(2)
C3 C2 C1 O1 -170.65(3)
C3 C2 C1 N1 10.01(2)
C4 N1 C1 O1 -174.79(3)
C4 N1 C5 C6 69.32(2)
C4 N1 C5 H51 -173.3(2)
C4 N1 C5 H52 -53.8(3)
C4 C3 C2 H22 -139.7(3)
C4 C3 C2 H21 98.1(3)
C5 N1 C1 O1 -13.39(3)
C5 N1 C4 H42 60.8(3)
C5 N1 C4 H41 -58.2(3)
C5 C6 N2 H1 -174.4(2)
C5 C6 N2 H2 12.8(4)
O1 C1 C2 H22 -48.2(2)
O1 C1 C2 H21 70.1(2)
O2 C6 N2 H1 2.8(4)
O2 C6 N2 H2 -170.0(3)
O2 C6 C5 N1 27.53(2)
O2 C6 C5 H51 -90.0(3)
O2 C6 C5 H52 151.3(3)
N1 C1 C2 H22 132.5(3)
N1 C1 C2 H21 -109.3(3)
N1 C5 C6 N2 -155.16(2)
N1 C4 C3 H31 141.9(3)
N1 C4 C3 H32 -96.3(3)
N2 C6 C5 H51 87.3(3)
N2 C6 C5 H52 -31.4(3)
H21 C2 C3 H31 -22.2(4)
H21 C2 C3 H32 -144.9(4)
H22 C2 C3 H31 100.0(4)
H22 C2 C3 H32 -22.7(4)
H31 C3 C4 H42 -100.4(4)
H31 C3 C4 H41 23.6(4)
H32 C3 C4 H42 21.5(4)
H32 C3 C4 H41 145.4(4)

loop_
_cod_related_entry_id
_cod_related_entry_database
_cod_related_entry_code
1 ChemSpider 4677
